data_1545516
loop_
_publ_author_name
'Janhsen, B.'
'Daniliuc, C. G.'
'Studer, A.'

_publ_section_title
;
 Intra- versus intermolecular electron transfer in radical nucleophilic
 aromatic substitution of dihalo(hetero)arenes -- a tool for estimating
 \p-conjugation in aromatic systems
;
_journal_issue 5
_journal_name_full 'Chem. Sci.'
_journal_page_first 3547
_journal_paper_doi 10.1039/C7SC00100B
_journal_volume 8
_journal_year 2017
_chemical_formula_sum 'C16 H14 I2'
_chemical_formula_weight 460.07
_chemical_name_systematic
; 
 ? 
;
_space_group_IT_number 14
_symmetry_cell_setting monoclinic
_symmetry_space_group_name_Hall '-P 2ybc'
_symmetry_space_group_name_H-M 'P 1 21/c 1'
_atom_sites_solution_hydrogens geom
_atom_sites_solution_primary direct
_atom_sites_solution_secondary difmap
_audit_creation_method SHELXL-97
_audit_update_record
;
2017-01-09 deposited with the CCDC.
2017-02-23 downloaded from the CCDC.
;
_cell_angle_alpha 90.00
_cell_angle_beta 97.9060(10)
_cell_angle_gamma 90.00
_cell_formula_units_Z 4
_cell_length_a 11.4988(3)
_cell_length_b 15.9491(3)
_cell_length_c 8.2449(2)
_cell_measurement_reflns_used 3511
_cell_measurement_temperature 223(2)
_cell_measurement_theta_max 28.28
_cell_measurement_theta_min 4.08
_cell_volume 1497.71(6)
_computing_cell_refinement 'Collect (Nonius B.V., 1998)'
_computing_data_collection 'Collect (Nonius B.V., 1998)'
_computing_data_reduction 'Denzo-SMN (Otwinowski & Minor, 1997)'
_computing_molecular_graphics 'XP (BrukerAXS, 2000)'
_computing_publication_material 'SHELXL-97 (Sheldrick, 1997)'
_computing_structure_refinement 'SHELXL-97 (Sheldrick, 1997)'
_computing_structure_solution 'SHELXS-97 (Sheldrick, 1990)'
_diffrn_ambient_temperature 223(2)
_diffrn_measured_fraction_theta_full 0.970
_diffrn_measured_fraction_theta_max 0.970
_diffrn_measurement_device_type 'Nonius KappaCCD APEXII'
_diffrn_measurement_method '\w and \f scans'
_diffrn_radiation_monochromator 'Montel mirror'
_diffrn_radiation_source 'rotating anode Nonius FR591'
_diffrn_radiation_type MoK\a
_diffrn_radiation_wavelength 0.71073
_diffrn_reflns_av_R_equivalents 0.046
_diffrn_reflns_av_sigmaI/netI 0.0235
_diffrn_reflns_limit_h_max 15
_diffrn_reflns_limit_h_min -15
_diffrn_reflns_limit_k_max 0
_diffrn_reflns_limit_k_min -21
_diffrn_reflns_limit_l_max 10
_diffrn_reflns_limit_l_min 0
_diffrn_reflns_number 11238
_diffrn_reflns_theta_full 28.55
_diffrn_reflns_theta_max 28.55
_diffrn_reflns_theta_min 4.15
_exptl_absorpt_coefficient_mu 4.180
_exptl_absorpt_correction_T_max 0.8848
_exptl_absorpt_correction_T_min 0.4095
_exptl_absorpt_correction_type multi-scan
_exptl_absorpt_process_details 'Denzo (Otwinowski, Borek, Majewski & Minor, 2003)'
_exptl_crystal_colour colourless
_exptl_crystal_density_diffrn 2.040
_exptl_crystal_density_method 'not measured'
_exptl_crystal_description plate
_exptl_crystal_F_000 864
_exptl_crystal_size_max 0.26
_exptl_crystal_size_mid 0.20
_exptl_crystal_size_min 0.03
_refine_diff_density_max 0.831
_refine_diff_density_min -0.785
_refine_diff_density_rms 0.113
_refine_ls_extinction_method none
_refine_ls_goodness_of_fit_ref 1.058
_refine_ls_hydrogen_treatment constr
_refine_ls_matrix_type full
_refine_ls_number_parameters 173
_refine_ls_number_reflns 3703
_refine_ls_number_restraints 25
_refine_ls_restrained_S_all 1.059
_refine_ls_R_factor_all 0.0467
_refine_ls_R_factor_gt 0.0383
_refine_ls_shift/su_max 0.001
_refine_ls_shift/su_mean 0.000
_refine_ls_structure_factor_coef Fsqd
_refine_ls_weighting_details 'calc w=1/[\s^2^(Fo^2^)+(0.0323P)^2^+5.3086P] where P=(Fo^2^+2Fc^2^)/3'
_refine_ls_weighting_scheme calc
_refine_ls_wR_factor_gt 0.0866
_refine_ls_wR_factor_ref 0.0932
_reflns_number_gt 3202
_reflns_number_total 3703
_reflns_threshold_expression >2sigma(I)
_cod_data_source_file c7sc00100b2.cif
_cod_data_source_block stu8104
_cod_depositor_comments 'Adding full bibliography for 1545515--1545516.cif.'
_cod_original_sg_symbol_H-M P21/c
_cod_database_code 1545516

loop_
_symmetry_equiv_pos_as_xyz
'x, y, z'
'-x, y+1/2, -z+1/2'
'-x, -y, -z'
'x, -y-1/2, z-1/2'

loop_
_atom_site_label
_atom_site_type_symbol
_atom_site_fract_x
_atom_site_fract_y
_atom_site_fract_z
_atom_site_U_iso_or_equiv
_atom_site_adp_type
_atom_site_occupancy
_atom_site_symmetry_multiplicity
_atom_site_calc_flag
_atom_site_refinement_flags
_atom_site_disorder_assembly
_atom_site_disorder_group
I1 I -0.45780(3) 0.29641(2) 0.34239(4) 0.05025(11) Uani 1 1 d U . .
C10 C -0.2092(4) 0.5821(3) 1.2860(5) 0.0362(9) Uani 1 1 d D . .
I2 I -0.1542(5) 0.6390(3) 1.5172(6) 0.0489(5) Uani 0.62(5) 1 d PDU A 1
I2A I -0.1608(10) 0.6505(13) 1.497(2) 0.0566(16) Uani 0.38(5) 1 d PDU A 2
C1 C -0.3979(4) 0.3705(3) 0.5475(5) 0.0345(8) Uani 1 1 d . . .
C2 C -0.2790(4) 0.3729(3) 0.6020(5) 0.0346(8) Uani 1 1 d . . .
H2 H -0.2265 0.3445 0.5432 0.042 Uiso 1 1 calc R . .
C3 C -0.2359(3) 0.4170(3) 0.7439(5) 0.0319(8) Uani 1 1 d . . .
C4 C -0.3151(3) 0.4572(3) 0.8327(5) 0.0324(8) Uani 1 1 d . . .
C5 C -0.4355(4) 0.4563(3) 0.7706(5) 0.0383(9) Uani 1 1 d . . .
H5 H -0.4887 0.4854 0.8269 0.046 Uiso 1 1 calc R . .
C6 C -0.4770(4) 0.4136(3) 0.6282(5) 0.0385(9) Uani 1 1 d . . .
H6 H -0.5575 0.4138 0.5873 0.046 Uiso 1 1 calc R . .
C7 C -0.2762(3) 0.4995(3) 0.9914(5) 0.0330(8) Uani 1 1 d . A .
C8 C -0.2160(3) 0.4559(3) 1.1242(5) 0.0319(8) Uani 1 1 d . . .
C9 C -0.1834(4) 0.4986(3) 1.2715(5) 0.0358(8) Uani 1 1 d . A .
H9 H -0.1432 0.4698 1.3617 0.043 Uiso 1 1 calc R . .
C11 C -0.2688(4) 0.6265(3) 1.1558(6) 0.0413(10) Uani 1 1 d . A .
H11 H -0.2861 0.6837 1.1662 0.050 Uiso 1 1 calc R . .
C12 C -0.3021(4) 0.5844(3) 1.0096(6) 0.0387(9) Uani 1 1 d . . .
H12 H -0.3432 0.6136 0.9206 0.046 Uiso 1 1 calc R A .
C13 C -0.1040(3) 0.4189(3) 0.7945(5) 0.0364(9) Uani 1 1 d . . .
H13A H -0.0837 0.4691 0.8609 0.044 Uiso 1 1 calc R . .
H13B H -0.0655 0.4234 0.6959 0.044 Uiso 1 1 calc R . .
C14 C -0.0558(4) 0.3421(3) 0.8915(5) 0.0382(9) Uani 1 1 d . A .
H14A H 0.0267 0.3349 0.8767 0.046 Uiso 1 1 calc R . .
H14B H -0.0986 0.2925 0.8453 0.046 Uiso 1 1 calc R . .
C15 C -0.0636(4) 0.3452(3) 1.0749(5) 0.0372(9) Uani 1 1 d . . .
H15A H -0.0097 0.3886 1.1247 0.045 Uiso 1 1 calc R A .
H15B H -0.0366 0.2914 1.1236 0.045 Uiso 1 1 calc R . .
C16 C -0.1863(4) 0.3633(3) 1.1187(5) 0.0372(9) Uani 1 1 d . A .
H16A H -0.2445 0.3358 1.0380 0.045 Uiso 1 1 calc R . .
H16B H -0.1926 0.3385 1.2259 0.045 Uiso 1 1 calc R . .

loop_
_atom_site_aniso_label
_atom_site_aniso_U_11
_atom_site_aniso_U_22
_atom_site_aniso_U_33
_atom_site_aniso_U_23
_atom_site_aniso_U_13
_atom_site_aniso_U_12
I1 0.04454(18) 0.0610(2) 0.04175(18) -0.01316(14) -0.00660(13) -0.00151(14)
C10 0.0323(19) 0.044(2) 0.033(2) -0.0110(17) 0.0082(15) -0.0083(17)
I2 0.0567(7) 0.0494(8) 0.0385(9) -0.0131(8) -0.0005(8) -0.0012(9)
I2A 0.0547(19) 0.059(3) 0.057(3) -0.031(2) 0.0132(16) -0.0158(17)
C1 0.035(2) 0.040(2) 0.0279(18) -0.0007(16) 0.0014(15) -0.0042(16)
C2 0.0335(19) 0.044(2) 0.0260(18) 0.0018(16) 0.0042(15) -0.0010(17)
C3 0.0264(17) 0.040(2) 0.0284(18) 0.0059(16) 0.0021(14) 0.0008(15)
C4 0.0320(19) 0.0344(19) 0.0305(19) 0.0035(15) 0.0039(15) -0.0025(15)
C5 0.0301(19) 0.048(2) 0.037(2) -0.0017(18) 0.0056(16) 0.0012(17)
C6 0.0254(18) 0.045(2) 0.043(2) 0.0010(18) -0.0020(16) -0.0028(16)
C7 0.0301(18) 0.038(2) 0.0311(19) 0.0009(15) 0.0045(15) -0.0008(15)
C8 0.0318(18) 0.0311(18) 0.033(2) -0.0021(15) 0.0070(15) -0.0021(15)
C9 0.037(2) 0.041(2) 0.0291(19) -0.0045(16) 0.0042(15) -0.0010(17)
C11 0.040(2) 0.033(2) 0.052(3) -0.0049(18) 0.0091(19) 0.0018(17)
C12 0.037(2) 0.037(2) 0.040(2) 0.0019(17) -0.0001(17) 0.0042(17)
C13 0.0270(18) 0.050(2) 0.0313(19) 0.0017(17) 0.0007(15) -0.0054(17)
C14 0.032(2) 0.044(2) 0.038(2) -0.0022(18) 0.0033(16) 0.0017(17)
C15 0.041(2) 0.035(2) 0.034(2) 0.0042(16) 0.0003(17) 0.0053(17)
C16 0.046(2) 0.0308(19) 0.035(2) 0.0019(16) 0.0082(17) -0.0012(17)

loop_
_atom_type_symbol
_atom_type_description
_atom_type_scat_dispersion_real
_atom_type_scat_dispersion_imag
_atom_type_scat_source
C C 0.0033 0.0016 'International Tables Vol C Tables 4.2.6.8 and 6.1.1.4'
H H 0.0000 0.0000 'International Tables Vol C Tables 4.2.6.8 and 6.1.1.4'
I I -0.4742 1.8119 'International Tables Vol C Tables 4.2.6.8 and 6.1.1.4'

loop_
_geom_angle_atom_site_label_1
_geom_angle_atom_site_label_2
_geom_angle_atom_site_label_3
_geom_angle
C9 C10 C11 121.1(4)
C9 C10 I2A 123.3(8)
C11 C10 I2A 115.5(8)
C9 C10 I2 116.8(4)
C11 C10 I2 122.1(4)
I2A C10 I2 6.7(7)
C2 C1 C6 121.2(4)
C2 C1 I1 118.6(3)
C6 C1 I1 120.2(3)
C1 C2 C3 120.5(4)
C1 C2 H2 119.7
C3 C2 H2 119.7
C2 C3 C4 119.2(4)
C2 C3 C13 117.8(4)
C4 C3 C13 123.0(4)
C3 C4 C5 118.9(4)
C3 C4 C7 122.0(4)
C5 C4 C7 119.1(4)
C6 C5 C4 121.4(4)
C6 C5 H5 119.3
C4 C5 H5 119.3
C1 C6 C5 118.7(4)
C1 C6 H6 120.7
C5 C6 H6 120.7
C8 C7 C12 119.2(4)
C8 C7 C4 121.4(4)
C12 C7 C4 119.4(4)
C7 C8 C9 118.9(4)
C7 C8 C16 123.4(4)
C9 C8 C16 117.7(4)
C10 C9 C8 120.9(4)
C10 C9 H9 119.6
C8 C9 H9 119.6
C10 C11 C12 118.3(4)
C10 C11 H11 120.8
C12 C11 H11 120.8
C11 C12 C7 121.6(4)
C11 C12 H12 119.2
C7 C12 H12 119.2
C3 C13 C14 113.9(3)
C3 C13 H13A 108.8
C14 C13 H13A 108.8
C3 C13 H13B 108.8
C14 C13 H13B 108.8
H13A C13 H13B 107.7
C13 C14 C15 115.2(4)
C13 C14 H14A 108.5
C15 C14 H14A 108.5
C13 C14 H14B 108.5
C15 C14 H14B 108.5
H14A C14 H14B 107.5
C14 C15 C16 114.9(4)
C14 C15 H15A 108.6
C16 C15 H15A 108.6
C14 C15 H15B 108.6
C16 C15 H15B 108.6
H15A C15 H15B 107.5
C8 C16 C15 114.1(3)
C8 C16 H16A 108.7
C15 C16 H16A 108.7
C8 C16 H16B 108.7
C15 C16 H16B 108.7
H16A C16 H16B 107.6

loop_
_geom_bond_atom_site_label_1
_geom_bond_atom_site_label_2
_geom_bond_distance
I1 C1 2.100(4)
C10 C9 1.374(6)
C10 C11 1.386(6)
C10 I2A 2.064(9)
C10 I2 2.127(6)
C1 C2 1.380(6)
C1 C6 1.382(6)
C2 C3 1.397(6)
C2 H2 0.9400
C3 C4 1.400(6)
C3 C13 1.517(5)
C4 C5 1.408(6)
C4 C7 1.486(6)
C5 C6 1.384(6)
C5 H5 0.9400
C6 H6 0.9400
C7 C8 1.397(6)
C7 C12 1.399(6)
C8 C9 1.398(6)
C8 C16 1.518(6)
C9 H9 0.9400
C11 C12 1.387(6)
C11 H11 0.9400
C12 H12 0.9400
C13 C14 1.525(6)
C13 H13A 0.9800
C13 H13B 0.9800
C14 C15 1.528(6)
C14 H14A 0.9800
C14 H14B 0.9800
C15 C16 1.532(6)
C15 H15A 0.9800
C15 H15B 0.9800
C16 H16A 0.9800
C16 H16B 0.9800

loop_
_geom_torsion_atom_site_label_1
_geom_torsion_atom_site_label_2
_geom_torsion_atom_site_label_3
_geom_torsion_atom_site_label_4
_geom_torsion
C6 C1 C2 C3 2.0(7)
I1 C1 C2 C3 -175.9(3)
C1 C2 C3 C4 1.6(6)
C1 C2 C3 C13 -178.4(4)
C2 C3 C4 C5 -4.0(6)
C13 C3 C4 C5 176.1(4)
C2 C3 C4 C7 175.1(4)
C13 C3 C4 C7 -4.9(6)
C3 C4 C5 C6 2.9(6)
C7 C4 C5 C6 -176.1(4)
C2 C1 C6 C5 -3.0(7)
I1 C1 C6 C5 174.8(3)
C4 C5 C6 C1 0.6(7)
C3 C4 C7 C8 -58.2(6)
C5 C4 C7 C8 120.9(4)
C3 C4 C7 C12 123.0(4)
C5 C4 C7 C12 -57.9(5)
C12 C7 C8 C9 0.0(6)
C4 C7 C8 C9 -178.8(4)
C12 C7 C8 C16 178.4(4)
C4 C7 C8 C16 -0.4(6)
C11 C10 C9 C8 0.3(6)
I2A C10 C9 C8 -178.5(4)
I2 C10 C9 C8 -180.0(3)
C7 C8 C9 C10 -0.4(6)
C16 C8 C9 C10 -178.9(4)
C9 C10 C11 C12 0.1(7)
I2A C10 C11 C12 179.0(4)
I2 C10 C11 C12 -179.6(4)
C10 C11 C12 C7 -0.5(7)
C8 C7 C12 C11 0.5(6)
C4 C7 C12 C11 179.3(4)
C2 C3 C13 C14 -83.4(5)
C4 C3 C13 C14 96.6(5)
C3 C13 C14 C15 -83.6(5)
C13 C14 C15 C16 53.6(5)
C7 C8 C16 C15 94.4(5)
C9 C8 C16 C15 -87.2(5)
C14 C15 C16 C8 -85.4(5)
